data_7104795
loop_
_publ_author_name
'Connor, Eric F.'
'Younkin, Todd R.'
'Henderson, Jason I.'
'Waltman, Andrew W.'
'Grubbs, Robert H.'

_publ_section_title
;
 Synthesis of neutral nickel catalysts for ethylene polymerization -- the
 influence of ligand size on catalyst stability
;
_journal_coden_ASTM CHCOFS
_journal_issue 18
_journal_name_full
;
 Chemical Communications (Cambridge, United Kingdom)
;
_journal_page_first 2272
_journal_page_last 2273
_journal_paper_doi 10.1039/b306701g
_journal_year 2003
_chemical_formula_sum 'C38 H44 N2 Ni O2'
_chemical_formula_weight 619.46
_space_group_IT_number 2
_symmetry_cell_setting triclinic
_symmetry_space_group_name_Hall '-P 1'
_symmetry_space_group_name_H-M 'P -1'
_atom_sites_solution_hydrogens difmap
_atom_sites_solution_primary direct
_atom_sites_solution_secondary direct
_audit_creation_method SHELXL-97
_cell_angle_alpha 113.5190(10)
_cell_angle_beta 97.4260(10)
_cell_angle_gamma 97.6730(10)
_cell_formula_units_Z 1
_cell_length_a 8.0050(5)
_cell_length_b 10.1054(6)
_cell_length_c 11.0123(7)
_cell_measurement_reflns_used 7378
_cell_measurement_temperature 93
_cell_measurement_theta_max 27.73
_cell_measurement_theta_min 2.24
_cell_volume 793.01(8)
_computing_cell_refinement 'Bruker SMART'
_computing_data_collection 'Bruker SMART'
_computing_data_reduction 'Bruker SAINT v. 6.2'
_computing_molecular_graphics 'Bruker SHELXTL'
_computing_publication_material 'Bruker SHELXTL'
_computing_structure_refinement 'SHELXL-97 (Sheldrick, 1997)'
_computing_structure_solution 'SHELXS-97 (Sheldrick, 1990)'
_diffrn_ambient_temperature 93
_diffrn_measured_fraction_theta_full 0.905
_diffrn_measured_fraction_theta_max 0.905
_diffrn_measurement_device_type 'CCD area detector'
_diffrn_measurement_method 'phi and omega scans'
_diffrn_radiation_monochromator graphite
_diffrn_radiation_source 'fine-focus sealed tube'
_diffrn_radiation_type MoK\a
_diffrn_radiation_wavelength 0.71073
_diffrn_reflns_av_R_equivalents 0.0346
_diffrn_reflns_av_sigmaI/netI 0.0293
_diffrn_reflns_limit_h_max 9
_diffrn_reflns_limit_h_min -9
_diffrn_reflns_limit_k_max 12
_diffrn_reflns_limit_k_min -12
_diffrn_reflns_limit_l_max 14
_diffrn_reflns_limit_l_min -14
_diffrn_reflns_number 8648
_diffrn_reflns_theta_full 27.73
_diffrn_reflns_theta_max 27.73
_diffrn_reflns_theta_min 2.06
_exptl_absorpt_coefficient_mu 0.648
_exptl_absorpt_correction_type none
_exptl_crystal_colour 'Olive green'
_exptl_crystal_density_diffrn 1.297
_exptl_crystal_density_method 'not measured'
_exptl_crystal_description Rhomboid
_exptl_crystal_F_000 330
_exptl_crystal_size_max 0.370
_exptl_crystal_size_mid 0.270
_exptl_crystal_size_min 0.185
_refine_diff_density_max 0.471
_refine_diff_density_min -0.267
_refine_diff_density_rms 0.053
_refine_ls_extinction_method none
_refine_ls_goodness_of_fit_ref 2.406
_refine_ls_hydrogen_treatment Unrestrained
_refine_ls_matrix_type 'Full matrix'
_refine_ls_number_parameters 284
_refine_ls_number_reflns 3382
_refine_ls_number_restraints 0
_refine_ls_restrained_S_all 2.406
_refine_ls_R_factor_all 0.0297
_refine_ls_R_factor_gt 0.0288
_refine_ls_shift/su_max 0.000
_refine_ls_shift/su_mean 0.000
_refine_ls_structure_factor_coef Fsqd
_refine_ls_weighting_details w=1/s^2^(Fo^2^)
_refine_ls_weighting_scheme sigma
_refine_ls_wR_factor_gt 0.0711
_refine_ls_wR_factor_ref 0.0713
_reflns_number_gt 3260
_reflns_number_total 3382
_reflns_threshold_expression >2sigma(I)
_cod_data_source_file b306701g.txt
_cod_data_source_block 8
_cod_depositor_comments
;
The following automatic conversions were performed:
'_symmetry_cell_setting' value 'Triclinic' changed to 'triclinic'
according to '/home/saulius/struct/CIF-dictionaries/cif_core.dic'
dictionary named 'cif_core.dic' version 2.4.1 from
2010-06-29.

'_refine_ls_weighting_scheme' value 'Sigma' changed to
'sigma' according to '/home/saulius/struct/CIF-dictionaries/cif_core.dic'
dictionary named 'cif_core.dic' version 2.4.1 from 2010-06-29.

Automatic conversion script
Id: cif_fix_enum 1527 2010-12-29 10:47:43Z saulius 

The following automatic conversions were performed:

'_atom_sites_solution_primary' value 'Direct methods' was changed to
'direct'.

'_atom_sites_solution_secondary' value 'Direct methods' was changed
to 'direct'.

'_atom_sites_solution_hydrogens' value 'Difference Fourier map' was
changed to 'difmap'.

Automatic conversion script
Id: cif_fix_values 6452 2018-10-05 10:23:21Z andrius 
;
_cod_original_sg_symbol_H-M P-1
_cod_database_code 7104795

loop_
_symmetry_equiv_pos_as_xyz
'x, y, z'
'-x, -y, -z'

loop_
_atom_site_label
_atom_site_type_symbol
_atom_site_fract_x
_atom_site_fract_y
_atom_site_fract_z
_atom_site_U_iso_or_equiv
_atom_site_adp_type
_atom_site_occupancy
_atom_site_symmetry_multiplicity
_atom_site_calc_flag
_atom_site_refinement_flags
_atom_site_disorder_assembly
_atom_site_disorder_group
Ni Ni 0.5000 0.5000 0.5000 0.01128(9) Uani 1 2 d S . .
O O 0.59964(12) 0.34782(10) 0.40598(10) 0.0157(2) Uani 1 1 d . . .
N N 0.54624(14) 0.47327(12) 0.66225(11) 0.0121(2) Uani 1 1 d . . .
C1 C 0.65023(17) 0.24594(14) 0.43835(14) 0.0127(3) Uani 1 1 d . . .
C2 C 0.70566(19) 0.12999(15) 0.33922(15) 0.0169(3) Uani 1 1 d . . .
C3 C 0.75939(19) 0.01951(15) 0.36754(15) 0.0183(3) Uani 1 1 d . . .
C4 C 0.76203(19) 0.01881(15) 0.49498(16) 0.0189(3) Uani 1 1 d . . .
C5 C 0.70919(19) 0.13048(15) 0.59264(15) 0.0165(3) Uani 1 1 d . . .
C6 C 0.65323(17) 0.24604(14) 0.56711(14) 0.0130(3) Uani 1 1 d . . .
C7 C 0.60673(17) 0.36351(14) 0.67273(14) 0.0134(3) Uani 1 1 d . . .
C8 C 0.51712(18) 0.58212(14) 0.78765(13) 0.0127(3) Uani 1 1 d . . .
C9 C 0.37350(18) 0.54994(14) 0.83977(14) 0.0145(3) Uani 1 1 d . . .
C10 C 0.35205(19) 0.65904(16) 0.96086(14) 0.0174(3) Uani 1 1 d . . .
C11 C 0.4663(2) 0.79392(16) 1.02521(15) 0.0192(3) Uani 1 1 d . . .
C12 C 0.6048(2) 0.82347(16) 0.97055(15) 0.0183(3) Uani 1 1 d . . .
C13 C 0.63310(18) 0.71821(14) 0.84999(14) 0.0146(3) Uani 1 1 d . . .
C14 C 0.24281(19) 0.40456(15) 0.76460(15) 0.0176(3) Uani 1 1 d . . .
C15 C 0.1258(2) 0.40338(19) 0.64258(17) 0.0259(4) Uani 1 1 d . . .
C16 C 0.1350(2) 0.36640(18) 0.85581(18) 0.0235(3) Uani 1 1 d . . .
C17 C 0.78783(19) 0.75176(15) 0.79206(15) 0.0176(3) Uani 1 1 d . . .
C18 C 0.7925(2) 0.89347(18) 0.77123(19) 0.0256(4) Uani 1 1 d . . .
C19 C 0.9548(2) 0.7598(2) 0.88099(19) 0.0275(4) Uani 1 1 d . . .
H2 H 0.7036(19) 0.1304(15) 0.2525(16) 0.016(4) Uiso 1 1 d . . .
H3 H 0.7919(19) -0.0536(17) 0.3013(16) 0.020(4) Uiso 1 1 d . . .
H4 H 0.799(2) -0.0584(19) 0.5158(19) 0.037(5) Uiso 1 1 d . . .
H5 H 0.7125(19) 0.1345(15) 0.6814(16) 0.019(4) Uiso 1 1 d . . .
H7 H 0.6250(19) 0.3639(16) 0.7614(16) 0.016(4) Uiso 1 1 d . . .
H10 H 0.257(2) 0.6430(16) 0.9975(16) 0.019(4) Uiso 1 1 d . . .
H11 H 0.448(2) 0.8650(17) 1.1004(16) 0.020(4) Uiso 1 1 d . . .
H12 H 0.681(2) 0.9168(18) 1.0145(17) 0.028(5) Uiso 1 1 d . . .
H14 H 0.3091(18) 0.3300(15) 0.7336(15) 0.012(4) Uiso 1 1 d . . .
H17 H 0.778(2) 0.6721(18) 0.7053(17) 0.027(4) Uiso 1 1 d . . .
H15A H 0.190(2) 0.4208(19) 0.5825(18) 0.036(5) Uiso 1 1 d . . .
H16A H 0.058(2) 0.4346(18) 0.8864(17) 0.027(4) Uiso 1 1 d . . .
H18A H 0.896(2) 0.9117(18) 0.7321(17) 0.031(5) Uiso 1 1 d . . .
H19A H 1.056(2) 0.7816(18) 0.8458(17) 0.030(4) Uiso 1 1 d . . .
H15B H 0.058(2) 0.4791(18) 0.6708(16) 0.023(4) Uiso 1 1 d . . .
H16B H 0.060(2) 0.268(2) 0.8029(18) 0.033(5) Uiso 1 1 d . . .
H18B H 0.689(3) 0.8841(19) 0.7092(19) 0.041(5) Uiso 1 1 d . . .
H19B H 0.966(2) 0.838(2) 0.978(2) 0.040(5) Uiso 1 1 d . . .
H15C H 0.042(2) 0.312(2) 0.5939(18) 0.036(5) Uiso 1 1 d . . .
H16C H 0.209(2) 0.3736(18) 0.9366(18) 0.028(5) Uiso 1 1 d . . .
H18C H 0.796(2) 0.977(2) 0.8558(19) 0.033(5) Uiso 1 1 d . . .
H19C H 0.954(2) 0.669(2) 0.8891(18) 0.039(5) Uiso 1 1 d . . .

loop_
_atom_site_aniso_label
_atom_site_aniso_U_11
_atom_site_aniso_U_22
_atom_site_aniso_U_33
_atom_site_aniso_U_23
_atom_site_aniso_U_13
_atom_site_aniso_U_12
Ni 0.01522(15) 0.00985(13) 0.00967(14) 0.00424(10) 0.00318(10) 0.00447(10)
O 0.0235(6) 0.0144(5) 0.0115(5) 0.0059(4) 0.0051(4) 0.0087(4)
N 0.0140(6) 0.0105(5) 0.0108(6) 0.0035(5) 0.0027(5) 0.0023(5)
C1 0.0109(7) 0.0109(6) 0.0146(7) 0.0046(6) 0.0006(6) 0.0014(5)
C2 0.0200(8) 0.0158(7) 0.0146(8) 0.0052(6) 0.0054(6) 0.0047(6)
C3 0.0206(8) 0.0133(7) 0.0190(8) 0.0031(6) 0.0065(7) 0.0072(6)
C4 0.0204(8) 0.0143(7) 0.0253(8) 0.0107(6) 0.0048(7) 0.0065(6)
C5 0.0180(8) 0.0156(7) 0.0180(8) 0.0090(6) 0.0043(6) 0.0039(6)
C6 0.0113(7) 0.0119(6) 0.0152(7) 0.0061(6) 0.0014(6) 0.0010(5)
C7 0.0131(7) 0.0147(7) 0.0130(7) 0.0072(6) 0.0020(6) 0.0016(6)
C8 0.0173(7) 0.0133(6) 0.0084(7) 0.0051(6) 0.0009(6) 0.0059(6)
C9 0.0167(7) 0.0150(6) 0.0136(7) 0.0074(6) 0.0022(6) 0.0057(6)
C10 0.0187(8) 0.0217(7) 0.0150(7) 0.0088(6) 0.0063(6) 0.0086(6)
C11 0.0252(8) 0.0187(7) 0.0107(7) 0.0014(6) 0.0032(6) 0.0100(6)
C12 0.0215(8) 0.0135(7) 0.0151(8) 0.0026(6) -0.0005(6) 0.0033(6)
C13 0.0168(7) 0.0145(6) 0.0123(7) 0.0061(6) 0.0001(6) 0.0041(6)
C14 0.0184(8) 0.0150(7) 0.0196(8) 0.0059(6) 0.0080(6) 0.0043(6)
C15 0.0221(9) 0.0294(9) 0.0213(9) 0.0096(7) 0.0021(7) -0.0051(8)
C16 0.0256(9) 0.0220(8) 0.0283(9) 0.0139(7) 0.0118(8) 0.0059(7)
C17 0.0201(8) 0.0140(7) 0.0149(8) 0.0035(6) 0.0022(6) 0.0002(6)
C18 0.0243(9) 0.0245(8) 0.0326(10) 0.0179(8) 0.0046(8) 0.0016(7)
C19 0.0203(9) 0.0360(10) 0.0343(10) 0.0224(9) 0.0062(8) 0.0070(7)

loop_
_atom_type_symbol
_atom_type_description
_atom_type_scat_dispersion_real
_atom_type_scat_dispersion_imag
_atom_type_scat_source
C C 0.0033 0.0016 'International Tables Vol C Tables 4.2.6.8 and 6.1.1.4'
H H 0.0000 0.0000 'International Tables Vol C Tables 4.2.6.8 and 6.1.1.4'
N N 0.0061 0.0033 'International Tables Vol C Tables 4.2.6.8 and 6.1.1.4'
O O 0.0106 0.0060 'International Tables Vol C Tables 4.2.6.8 and 6.1.1.4'
Ni Ni 0.3393 1.1124 'International Tables Vol C Tables 4.2.6.8 and 6.1.1.4'

loop_
_geom_angle_atom_site_label_1
_geom_angle_atom_site_label_2
_geom_angle_atom_site_label_3
_geom_angle
_geom_angle_site_symmetry_1
_geom_angle_site_symmetry_3
_geom_angle_publ_flag
O Ni O 180.0 . 2_666 yes
O Ni N 93.03(4) . . yes
O Ni N 86.97(4) 2_666 . yes
O Ni N 86.97(4) . 2_666 yes
O Ni N 93.03(4) 2_666 2_666 yes
N Ni N 180.0 . 2_666 yes
C1 O Ni 130.01(9) . . ?
C7 N C8 114.96(11) . . ?
C7 N Ni 125.34(9) . . ?
C8 N Ni 119.69(8) . . ?
O C1 C6 123.54(12) . . ?
O C1 C2 118.18(12) . . ?
C6 C1 C2 118.28(12) . . ?
C3 C2 C1 120.63(13) . . ?
C3 C2 H2 121.3(9) . . ?
C1 C2 H2 118.0(9) . . ?
C2 C3 C4 121.31(13) . . ?
C2 C3 H3 118.1(10) . . ?
C4 C3 H3 120.6(10) . . ?
C5 C4 C3 118.98(13) . . ?
C5 C4 H4 119.0(11) . . ?
C3 C4 H4 122.0(11) . . ?
C4 C5 C6 121.26(13) . . ?
C4 C5 H5 120.9(9) . . ?
C6 C5 H5 117.8(9) . . ?
C1 C6 C5 119.54(12) . . ?
C1 C6 C7 120.75(11) . . ?
C5 C6 C7 119.67(12) . . ?
N C7 C6 126.27(12) . . ?
N C7 H7 116.8(9) . . ?
C6 C7 H7 116.9(9) . . ?
C13 C8 C9 122.60(12) . . ?
C13 C8 N 117.70(12) . . ?
C9 C8 N 119.68(12) . . ?
C10 C9 C8 117.13(13) . . ?
C10 C9 C14 121.45(12) . . ?
C8 C9 C14 121.37(12) . . ?
C11 C10 C9 121.28(13) . . ?
C11 C10 H10 118.9(10) . . ?
C9 C10 H10 119.8(10) . . ?
C12 C11 C10 120.35(13) . . ?
C12 C11 H11 118.9(10) . . ?
C10 C11 H11 120.7(10) . . ?
C11 C12 C13 120.85(14) . . ?
C11 C12 H12 119.7(10) . . ?
C13 C12 H12 119.5(10) . . ?
C12 C13 C8 117.77(13) . . ?
C12 C13 C17 120.19(13) . . ?
C8 C13 C17 122.03(12) . . ?
C9 C14 C15 111.35(12) . . ?
C9 C14 C16 113.14(13) . . ?
C15 C14 C16 110.38(13) . . ?
C9 C14 H14 105.7(9) . . ?
C15 C14 H14 109.0(9) . . ?
C16 C14 H14 107.0(8) . . ?
C14 C15 H15A 111.3(11) . . ?
C14 C15 H15B 111.0(10) . . ?
H15A C15 H15B 107.7(14) . . ?
C14 C15 H15C 112.2(11) . . ?
H15A C15 H15C 109.3(15) . . ?
H15B C15 H15C 105.1(14) . . ?
C14 C16 H16A 111.4(10) . . ?
C14 C16 H16B 109.0(10) . . ?
H16A C16 H16B 106.1(14) . . ?
C14 C16 H16C 110.7(10) . . ?
H16A C16 H16C 106.5(14) . . ?
H16B C16 H16C 113.1(14) . . ?
C13 C17 C19 110.84(12) . . ?
C13 C17 C18 111.98(12) . . ?
C19 C17 C18 110.84(13) . . ?
C13 C17 H17 107.7(10) . . ?
C19 C17 H17 107.7(10) . . ?
C18 C17 H17 107.5(10) . . ?
C17 C18 H18A 109.8(10) . . ?
C17 C18 H18B 110.0(11) . . ?
H18A C18 H18B 108.8(15) . . ?
C17 C18 H18C 110.6(10) . . ?
H18A C18 H18C 110.4(14) . . ?
H18B C18 H18C 107.2(15) . . ?
C17 C19 H19A 112.2(10) . . ?
C17 C19 H19B 110.3(11) . . ?
H19A C19 H19B 109.3(15) . . ?
C17 C19 H19C 110.5(11) . . ?
H19A C19 H19C 108.8(15) . . ?
H19B C19 H19C 105.4(15) . . ?

loop_
_geom_bond_atom_site_label_1
_geom_bond_atom_site_label_2
_geom_bond_distance
_geom_bond_site_symmetry_2
_geom_bond_publ_flag
Ni O 1.8285(9) . yes
Ni O 1.8285(9) 2_666 yes
Ni N 1.9087(11) . yes
Ni N 1.9087(11) 2_666 yes
O C1 1.3107(15) . ?
N C7 1.3074(16) . ?
N C8 1.4528(16) . ?
C1 C6 1.4147(19) . ?
C1 C2 1.4159(18) . ?
C2 C3 1.3785(19) . ?
C2 H2 0.955(15) . ?
C3 C4 1.404(2) . ?
C3 H3 0.903(16) . ?
C4 C5 1.373(2) . ?
C4 H4 0.967(18) . ?
C5 C6 1.4187(18) . ?
C5 H5 0.959(15) . ?
C6 C7 1.4242(18) . ?
C7 H7 0.967(16) . ?
C8 C13 1.4019(19) . ?
C8 C9 1.4059(19) . ?
C9 C10 1.3998(19) . ?
C9 C14 1.528(2) . ?
C10 C11 1.387(2) . ?
C10 H10 0.932(16) . ?
C11 C12 1.381(2) . ?
C11 H11 0.897(16) . ?
C12 C13 1.4003(19) . ?
C12 H12 0.949(17) . ?
C13 C17 1.5235(19) . ?
C14 C15 1.531(2) . ?
C14 C16 1.5319(19) . ?
C14 H14 0.956(14) . ?
C15 H15A 0.945(19) . ?
C15 H15B 0.969(17) . ?
C15 H15C 0.968(18) . ?
C16 H16A 0.972(17) . ?
C16 H16B 0.989(18) . ?
C16 H16C 0.972(18) . ?
C17 C19 1.524(2) . ?
C17 C18 1.5345(19) . ?
C17 H17 0.957(17) . ?
C18 H18A 1.009(18) . ?
C18 H18B 0.97(2) . ?
C18 H18C 0.969(18) . ?
C19 H19A 0.977(17) . ?
C19 H19B 1.03(2) . ?
C19 H19C 0.955(19) . ?
